data_7121889
loop_
_publ_author_name
'Weinberger, Craig'
'Hines, Rachel'
'Zeller, Matthias'
'Rosokha, Sergiy V.'

_publ_section_title
;
 Continuum of covalent to intermolecular bonding in the halogen-bonded
 complexes of 1,4-diazabicyclo[2.2.2]octane with bromine-containing
 electrophiles.
;
_journal_issue 58
_journal_name_full 'Chemical communications (Cambridge, England)'
_journal_page_first 8060
_journal_page_last 8063
_journal_paper_doi 10.1039/c8cc04629h
_journal_volume 54
_journal_year 2018
_chemical_formula_moiety 'C6 H12 N2, C Br Cl3'
_chemical_formula_sum 'C7 H12 Br Cl3 N2'
_chemical_formula_weight 310.45
_space_group_crystal_system monoclinic
_space_group_IT_number 11
_space_group_name_Hall '-P 2yb'
_space_group_name_H-M_alt 'P 1 21/m 1'
_symmetry_space_group_name_Hall '-P 2yb'
_symmetry_space_group_name_H-M 'P 1 21/m 1'
_atom_sites_solution_hydrogens geom
_atom_sites_solution_primary direct
_atom_sites_solution_secondary difmap
_audit_creation_method SHELXL-2016/6
_audit_update_record
;
2018-05-17 deposited with the CCDC.
2018-06-27 downloaded from the CCDC.
;
_cell_angle_alpha 90
_cell_angle_beta 100.625(2)
_cell_angle_gamma 90
_cell_formula_units_Z 4
_cell_length_a 5.8771(3)
_cell_length_b 16.4201(9)
_cell_length_c 11.9239(6)
_cell_measurement_reflns_used 9917
_cell_measurement_temperature 100(2)
_cell_measurement_theta_max 36.3347
_cell_measurement_theta_min 3.0304
_cell_volume 1130.96(10)
_computing_cell_refinement 'SAINT V8.37A (Bruker, 2016)'
_computing_data_collection 'Apex3 v2016.9-0 (Bruker, 2016)'
_computing_data_reduction 'SAINT V8.37A (Bruker, 2016)'
_computing_structure_refinement
;  
SHELXL-2016/6 (Sheldrick, 2015, 2016), 
SHELXLE Rev714 (H\"ubschle et al., 2011)
;
_computing_structure_solution 'SHELXS-97 (Sheldrick, 2008)'
_diffrn_ambient_temperature 100(2)
_diffrn_measured_fraction_theta_full 0.999
_diffrn_measured_fraction_theta_max 0.994
_diffrn_measurement_device_type 'Bruker AXS D8 Quest CMOS diffractometer'
_diffrn_measurement_method 'omega and phi scans'
_diffrn_radiation_monochromator 'Triumph curved graphite crystal'
_diffrn_radiation_type MoK\a
_diffrn_radiation_wavelength 0.71073
_diffrn_reflns_av_R_equivalents 0.0388
_diffrn_reflns_av_unetI/netI 0.0347
_diffrn_reflns_Laue_measured_fraction_full 0.999
_diffrn_reflns_Laue_measured_fraction_max 0.994
_diffrn_reflns_limit_h_max 7
_diffrn_reflns_limit_h_min -9
_diffrn_reflns_limit_k_max 25
_diffrn_reflns_limit_k_min -25
_diffrn_reflns_limit_l_max 18
_diffrn_reflns_limit_l_min -14
_diffrn_reflns_number 23547
_diffrn_reflns_point_group_measured_fraction_full 0.999
_diffrn_reflns_point_group_measured_fraction_max 0.994
_diffrn_reflns_theta_full 25.242
_diffrn_reflns_theta_max 33.137
_diffrn_reflns_theta_min 3.029
_diffrn_source 'sealed tube X-ray source'
_exptl_absorpt_coefficient_mu 4.301
_exptl_absorpt_correction_T_max 0.7471
_exptl_absorpt_correction_T_min 0.4983
_exptl_absorpt_correction_type multi-scan
_exptl_absorpt_process_details
;
 SADABS 2016/2: Krause, L., Herbst-Irmer, R., Sheldrick G.M. & Stalke D.,
 J. Appl. Cryst. 48 (2015) 3-10
;
_exptl_crystal_colour colourless
_exptl_crystal_density_diffrn 1.823
_exptl_crystal_description plate
_exptl_crystal_F_000 616
_exptl_crystal_size_max 0.400
_exptl_crystal_size_mid 0.400
_exptl_crystal_size_min 0.200
_refine_diff_density_max 0.603
_refine_diff_density_min -0.708
_refine_diff_density_rms 0.119
_refine_ls_extinction_coef 0.0069(4)
_refine_ls_extinction_expression Fc^*^=kFc[1+0.001xFc^2^\l^3^/sin(2\q)]^-1/4^
_refine_ls_extinction_method 'SHELXL-2016/6 (Sheldrick 2016)'
_refine_ls_goodness_of_fit_ref 1.118
_refine_ls_hydrogen_treatment constr
_refine_ls_matrix_type full
_refine_ls_number_parameters 136
_refine_ls_number_reflns 4405
_refine_ls_number_restraints 15
_refine_ls_restrained_S_all 1.116
_refine_ls_R_factor_all 0.0602
_refine_ls_R_factor_gt 0.0379
_refine_ls_shift/su_max 0.001
_refine_ls_shift/su_mean 0.000
_refine_ls_structure_factor_coef Fsqd
_refine_ls_weighting_details 'w=1/[\s^2^(Fo^2^)+1.8115P] where P=(Fo^2^+2Fc^2^)/3'
_refine_ls_weighting_scheme calc
_refine_ls_wR_factor_gt 0.0562
_refine_ls_wR_factor_ref 0.0625
_reflns_Friedel_coverage 0.000
_reflns_number_gt 3439
_reflns_number_total 4405
_reflns_threshold_expression 'I > 2\s(I)'
_cod_data_source_file c8cc04629h2.cif
_cod_data_source_block RS_12_0m
_cod_depositor_comments 'Adding full bibliography for 7121885--7121891.cif.'
_cod_database_code 7121889
_shelx_shelxl_version_number 2016/6
_shelx_space_group_comment
;
The symmetry employed for this shelxl refinement is uniquely defined
by the following loop, which should always be used as a source of
symmetry information in preference to the above space-group names.
They are only intended as comments.
;
_shelx_estimated_absorpt_t_min 0.278
_shelx_estimated_absorpt_t_max 0.480

loop_
_space_group_symop_operation_xyz
'x, y, z'
'-x, y+1/2, -z'
'-x, -y, -z'
'x, -y-1/2, z'

loop_
_atom_site_label
_atom_site_type_symbol
_atom_site_fract_x
_atom_site_fract_y
_atom_site_fract_z
_atom_site_U_iso_or_equiv
_atom_site_adp_type
_atom_site_occupancy
_atom_site_site_symmetry_order
_atom_site_calc_flag
_atom_site_refinement_flags_posn
_atom_site_refinement_flags_adp
_atom_site_refinement_flags_occupancy
_atom_site_disorder_assembly
_atom_site_disorder_group
C1 C -0.1405(3) -0.04122(12) 0.15105(17) 0.0145(4) Uani 1 1 d . . . . .
H1A H -0.103335 -0.070366 0.084023 0.017 Uiso 1 1 calc R U . A 2
H1B H -0.311105 -0.038231 0.142511 0.017 Uiso 1 1 calc R U . A 2
C2 C -0.0392(3) -0.08867(12) 0.26152(17) 0.0152(4) Uani 1 1 d . . . . .
H2A H -0.166034 -0.105021 0.301069 0.018 Uiso 1 1 calc R U . B 2
H2B H 0.038754 -0.138679 0.241657 0.018 Uiso 1 1 calc R U . B 2
C3 C 0.2102(3) 0.03571(12) 0.16716(17) 0.0140(4) Uani 1 1 d . . . . .
H3A H 0.278977 0.090902 0.170858 0.017 Uiso 1 1 calc R U . C 2
H3B H 0.248716 0.007509 0.099697 0.017 Uiso 1 1 calc R U . C 2
C4 C 0.3125(3) -0.01231(13) 0.27685(18) 0.0152(4) Uani 1 1 d . . . . .
H4A H 0.394936 -0.061087 0.256280 0.018 Uiso 1 1 calc R U . D 2
H4B H 0.425715 0.022286 0.327344 0.018 Uiso 1 1 calc R U . D 2
C5 C -0.0953(3) 0.08380(12) 0.25695(17) 0.0156(4) Uani 1 1 d . . . . .
H5A H -0.265044 0.088734 0.250547 0.019 Uiso 1 1 calc R U . E 2
H5B H -0.028792 0.139366 0.261513 0.019 Uiso 1 1 calc R U . E 2
C6 C 0.0068(4) 0.03584(13) 0.36656(17) 0.0170(4) Uani 1 1 d . . . . .
H6A H 0.116183 0.070994 0.418256 0.020 Uiso 1 1 calc R U . F 2
H6B H -0.119418 0.019915 0.406789 0.020 Uiso 1 1 calc R U . F 2
C7 C 0.4761(4) 0.250000 0.4561(2) 0.0106(5) Uani 1 2 d DS T P . .
C8 C 0.5392(4) 0.250000 0.9472(2) 0.0105(5) Uani 1 2 d DS T P . .
Br1 Br 0.6414(4) 0.15563(17) 0.52765(19) 0.0100(2) Uani 0.5 1 d . . P G 1
Br2 Br 0.7104(3) 0.15765(14) 1.01943(13) 0.01061(19) Uani 0.5 1 d . . P H 1
Cl1 Cl 0.6237(11) 0.1599(4) 0.5122(5) 0.0100(2) Uani 0.5 1 d D . P G 2
Cl2 Cl 0.6883(8) 0.1591(4) 1.0009(4) 0.01061(19) Uani 0.5 1 d D . P H 2
Cl3 Cl 0.46069(12) 0.250000 0.30582(6) 0.01710(14) Uani 1 2 d DS T P G 2
Cl4 Cl 0.18989(11) 0.250000 0.48549(6) 0.01645(14) Uani 1 2 d DS T P G 2
Cl5 Cl 0.51679(12) 0.250000 0.79700(6) 0.01825(14) Uani 1 2 d DS T P H 2
Cl6 Cl 0.25563(11) 0.250000 0.98024(6) 0.01647(14) Uani 1 2 d DS T P H 2
N1 N -0.0432(3) 0.04212(10) 0.15562(14) 0.0124(3) Uani 1 1 d . . . I 2
N2 N 0.1281(3) -0.03748(10) 0.33790(14) 0.0113(3) Uani 1 1 d . . . J 2

loop_
_atom_site_aniso_label
_atom_site_aniso_U_11
_atom_site_aniso_U_22
_atom_site_aniso_U_33
_atom_site_aniso_U_23
_atom_site_aniso_U_13
_atom_site_aniso_U_12
C1 0.0126(8) 0.0135(9) 0.0155(9) -0.0007(7) -0.0020(7) -0.0022(7)
C2 0.0147(8) 0.0104(8) 0.0187(10) 0.0025(7) -0.0021(7) -0.0033(6)
C3 0.0130(8) 0.0145(9) 0.0148(9) 0.0037(7) 0.0034(7) -0.0007(6)
C4 0.0081(7) 0.0186(10) 0.0184(10) 0.0045(8) 0.0010(6) 0.0013(6)
C5 0.0153(8) 0.0112(9) 0.0201(10) 0.0012(8) 0.0030(7) 0.0047(7)
C6 0.0204(9) 0.0180(10) 0.0130(9) -0.0013(8) 0.0039(7) 0.0050(7)
C7 0.0101(11) 0.0119(12) 0.0090(12) 0.000 0.0000(9) 0.000
C8 0.0083(10) 0.0111(12) 0.0119(12) 0.000 0.0012(9) 0.000
Br1 0.0109(4) 0.0082(3) 0.0103(7) 0.0017(4) 0.0004(4) 0.0018(3)
Br2 0.0113(4) 0.00779(15) 0.0124(6) 0.0016(4) 0.0014(3) 0.0014(3)
Cl1 0.0109(4) 0.0082(3) 0.0103(7) 0.0017(4) 0.0004(4) 0.0018(3)
Cl2 0.0113(4) 0.00779(15) 0.0124(6) 0.0016(4) 0.0014(3) 0.0014(3)
Cl3 0.0249(3) 0.0163(3) 0.0089(3) 0.000 0.0000(2) 0.000
Cl4 0.0091(3) 0.0164(3) 0.0238(4) 0.000 0.0031(2) 0.000
Cl5 0.0262(3) 0.0185(3) 0.0087(3) 0.000 -0.0003(2) 0.000
Cl6 0.0082(3) 0.0163(3) 0.0251(4) 0.000 0.0037(2) 0.000
N1 0.0119(7) 0.0110(7) 0.0137(8) 0.0030(6) 0.0007(6) 0.0004(6)
N2 0.0100(7) 0.0106(7) 0.0129(8) 0.0029(6) 0.0008(5) 0.0010(5)

loop_
_atom_type_symbol
_atom_type_description
_atom_type_scat_dispersion_real
_atom_type_scat_dispersion_imag
_atom_type_scat_source
C C 0.0033 0.0016 'International Tables Vol C Tables 4.2.6.8 and 6.1.1.4'
H H 0.0000 0.0000 'International Tables Vol C Tables 4.2.6.8 and 6.1.1.4'
Br Br -0.2901 2.4595 'International Tables Vol C Tables 4.2.6.8 and 6.1.1.4'
Cl Cl 0.1484 0.1585 'International Tables Vol C Tables 4.2.6.8 and 6.1.1.4'
N N 0.0061 0.0033 'International Tables Vol C Tables 4.2.6.8 and 6.1.1.4'

loop_
_geom_angle_atom_site_label_1
_geom_angle_atom_site_label_2
_geom_angle_atom_site_label_3
_geom_angle
_geom_angle_site_symmetry_1
_geom_angle_site_symmetry_3
N1 C1 C2 110.34(15) . .
N1 C1 H1A 109.6 . .
C2 C1 H1A 109.6 . .
N1 C1 H1B 109.6 . .
C2 C1 H1B 109.6 . .
H1A C1 H1B 108.1 . .
N2 C2 C1 110.25(15) . .
N2 C2 H2A 109.6 . .
C1 C2 H2A 109.6 . .
N2 C2 H2B 109.6 . .
C1 C2 H2B 109.6 . .
H2A C2 H2B 108.1 . .
N1 C3 C4 110.07(15) . .
N1 C3 H3A 109.6 . .
C4 C3 H3A 109.6 . .
N1 C3 H3B 109.6 . .
C4 C3 H3B 109.6 . .
H3A C3 H3B 108.2 . .
N2 C4 C3 110.70(14) . .
N2 C4 H4A 109.5 . .
C3 C4 H4A 109.5 . .
N2 C4 H4B 109.5 . .
C3 C4 H4B 109.5 . .
H4A C4 H4B 108.1 . .
N1 C5 C6 110.50(15) . .
N1 C5 H5A 109.6 . .
C6 C5 H5A 109.6 . .
N1 C5 H5B 109.6 . .
C6 C5 H5B 109.6 . .
H5A C5 H5B 108.1 . .
N2 C6 C5 110.42(16) . .
N2 C6 H6A 109.6 . .
C5 C6 H6A 109.6 . .
N2 C6 H6B 109.6 . .
C5 C6 H6B 109.6 . .
H6A C6 H6B 108.1 . .
Cl3 C7 Cl4 108.91(13) . .
Cl3 C7 Cl1 108.0(2) . .
Cl4 C7 Cl1 109.8(3) . .
Cl1 C7 Cl1 112.3(5) 4_565 .
Br1 C7 Br1 105.94(19) 4_565 .
Cl5 C8 Cl6 108.99(13) . .
Cl5 C8 Cl2 107.6(2) . 4_565
Cl6 C8 Cl2 109.7(2) . 4_565
Cl5 C8 Cl2 107.6(2) . .
Cl6 C8 Cl2 109.7(2) . .
Cl2 C8 Cl2 113.1(4) 4_565 .
Br2 C8 Br2 103.38(16) . 4_565
C5 N1 C3 108.46(15) . .
C5 N1 C1 108.85(16) . .
C3 N1 C1 108.33(15) . .
C6 N2 C4 108.52(15) . .
C6 N2 C2 108.28(15) . .
C4 N2 C2 108.83(16) . .

loop_
_geom_bond_atom_site_label_1
_geom_bond_atom_site_label_2
_geom_bond_distance
_geom_bond_site_symmetry_2
C1 N1 1.480(2) .
C1 C2 1.552(3) .
C1 H1A 0.9900 .
C1 H1B 0.9900 .
C2 N2 1.474(2) .
C2 H2A 0.9900 .
C2 H2B 0.9900 .
C3 N1 1.473(2) .
C3 C4 1.551(3) .
C3 H3A 0.9900 .
C3 H3B 0.9900 .
C4 N2 1.472(2) .
C4 H4A 0.9900 .
C4 H4B 0.9900 .
C5 N1 1.469(3) .
C5 C6 1.549(3) .
C5 H5A 0.9900 .
C5 H5B 0.9900 .
C6 N2 1.471(3) .
C6 H6A 0.9900 .
C6 H6B 0.9900 .
C7 Cl3 1.778(3) .
C7 Cl4 1.780(3) .
C7 Cl1 1.783(6) 4_565
C7 Cl1 1.783(6) .
C7 Br1 1.941(3) 4_565
C7 Br1 1.941(3) .
C8 Cl5 1.771(3) .
C8 Cl6 1.782(2) .
C8 Cl2 1.788(5) 4_565
C8 Cl2 1.788(5) .
C8 Br2 1.933(2) .
C8 Br2 1.933(2) 4_565

loop_
_geom_torsion_atom_site_label_1
_geom_torsion_atom_site_label_2
_geom_torsion_atom_site_label_3
_geom_torsion_atom_site_label_4
_geom_torsion
N1 C1 C2 N2 -1.1(2)
N1 C3 C4 N2 -0.1(2)
N1 C5 C6 N2 0.4(2)
C6 C5 N1 C3 -59.3(2)
C6 C5 N1 C1 58.35(19)
C4 C3 N1 C5 59.0(2)
C4 C3 N1 C1 -59.0(2)
C2 C1 N1 C5 -57.94(19)
C2 C1 N1 C3 59.8(2)
C5 C6 N2 C4 58.4(2)
C5 C6 N2 C2 -59.5(2)
C3 C4 N2 C6 -58.6(2)
C3 C4 N2 C2 59.0(2)
C1 C2 N2 C6 59.7(2)
C1 C2 N2 C4 -58.0(2)
